data_1519901
loop_
_publ_author_name
'Coles, Susanne L.'
'Threlfall, Terry L.'
'Hursthouse, Michael B.'

_publ_section_title
;
 N,N'-1,3-phenylenediacetamide
;
_journal_name_full 'Crystal Structure Report Archive'
_journal_page_first 1380
_journal_year 2008
_chemical_formula_sum 'C10 H12 N2 O2'
_chemical_formula_weight 192.22
_chemical_name_systematic
;
N,N'-1,3-phenylenediacetamide
;
_space_group_IT_number 14
_symmetry_cell_setting monoclinic
_symmetry_space_group_name_Hall '-P 2ybc'
_symmetry_space_group_name_H-M 'P 1 21/c 1'
_atom_sites_solution_hydrogens geom
_atom_sites_solution_primary direct
_atom_sites_solution_secondary difmap
_cell_angle_alpha 90.00
_cell_angle_beta 90.092(5)
_cell_angle_gamma 90.00
_cell_formula_units_Z 4
_cell_length_a 8.9722(6)
_cell_length_b 6.8630(5)
_cell_length_c 15.3273(8)
_cell_measurement_reflns_used 10429
_cell_measurement_temperature 120(2)
_cell_measurement_theta_max 27.48
_cell_measurement_theta_min 2.91
_cell_volume 943.80(11)
_computing_cell_refinement 'DENZO (Otwinowski & Minor, 1997) & COLLECT (Hooft, R.W.W., 1998)'
_computing_data_collection 'COLLECT (Hooft, R.W.W., 1998)'
_computing_data_reduction 'DENZO (Otwinowski & Minor, 1997) & COLLECT (Hooft, R.W.W., 1998)'
_computing_structure_refinement 'SHELXL-97 (Sheldrick, 1997)'
_computing_structure_solution 'SHELXS-97 (Sheldrick, 1997)'
_diffrn_ambient_temperature 120(2)
_diffrn_detector_area_resol_mean 9.091
_diffrn_measured_fraction_theta_full 0.997
_diffrn_measured_fraction_theta_max 0.997
_diffrn_measurement_device_type 'Bruker-Nonius Roper CCD camera on \k-goniostat'
_diffrn_measurement_method '\f & \w scans'
_diffrn_radiation_monochromator graphite
_diffrn_radiation_source 'Bruker-Nonius FR591 rotating anode'
_diffrn_radiation_type MoK\a
_diffrn_radiation_wavelength 0.71073
_diffrn_reflns_av_R_equivalents 0.0945
_diffrn_reflns_av_sigmaI/netI 0.0607
_diffrn_reflns_limit_h_max 10
_diffrn_reflns_limit_h_min -10
_diffrn_reflns_limit_k_max 8
_diffrn_reflns_limit_k_min -8
_diffrn_reflns_limit_l_max 18
_diffrn_reflns_limit_l_min -18
_diffrn_reflns_number 11729
_diffrn_reflns_theta_full 25.00
_diffrn_reflns_theta_max 25.00
_diffrn_reflns_theta_min 3.49
_exptl_absorpt_coefficient_mu 0.096
_exptl_absorpt_correction_T_max 0.9981
_exptl_absorpt_correction_T_min 0.9810
_exptl_absorpt_correction_type multi-scan
_exptl_absorpt_process_details 'SADABS 2007/2 (Sheldrick, G.M., 2007)'
_exptl_crystal_colour colourless
_exptl_crystal_density_diffrn 1.353
_exptl_crystal_density_method 'not measured'
_exptl_crystal_description 'cut rhombus'
_exptl_crystal_F_000 408
_exptl_crystal_size_max 0.20
_exptl_crystal_size_mid 0.06
_exptl_crystal_size_min 0.02
_refine_diff_density_max 0.874
_refine_diff_density_min -0.316
_refine_diff_density_rms 0.095
_refine_ls_extinction_method none
_refine_ls_goodness_of_fit_ref 1.070
_refine_ls_hydrogen_treatment mixed
_refine_ls_matrix_type full
_refine_ls_number_parameters 137
_refine_ls_number_reflns 1662
_refine_ls_number_restraints 2
_refine_ls_restrained_S_all 1.070
_refine_ls_R_factor_all 0.1262
_refine_ls_R_factor_gt 0.0856
_refine_ls_shift/su_max 0.000
_refine_ls_shift/su_mean 0.000
_refine_ls_structure_factor_coef Fsqd
_refine_ls_weighting_details 'calc w=1/[\s^2^(Fo^2^)+(0.1338P)^2^+0.8516P] where P=(Fo^2^+2Fc^2^)/3'
_refine_ls_weighting_scheme calc
_refine_ls_wR_factor_gt 0.2068
_refine_ls_wR_factor_ref 0.2412
_reflns_number_gt 1118
_reflns_number_total 1662
_reflns_threshold_expression >2sigma(I)
_cod_data_source_file eCrystal-1380.cif
_cod_data_source_block 2008lsh082
_cod_depositor_comments
;
Citation :
Coles (nee Huth), Susanne L. and Threlfall, Terry L. and 
Hursthouse, Michael B. (2008) 
University of Southampton, Crystal Structure Report Archive. 
(doi:10.5258/ecrystals/1380)

More at:
http://ecrystals.chem.soton.ac.uk/1380/

The following automatic conversions were performed:

'_symmetry_cell_setting' value 'Monoclinic' changed to 'monoclinic'
according to the built-in table from CIF Core dictionary named
'cif_core.dic' version 2.4.1 from 2010-06-29.

Automatic conversion script
Id: cif_fix_values 3392 2015-05-12 13:50:21Z andrius 
;
_cod_original_sg_symbol_H-M P21/c
_cod_database_code 1519901

loop_
_symmetry_equiv_pos_as_xyz
'x, y, z'
'-x, y+1/2, -z+1/2'
'-x, -y, -z'
'x, -y-1/2, z-1/2'

loop_
_atom_site_label
_atom_site_type_symbol
_atom_site_fract_x
_atom_site_fract_y
_atom_site_fract_z
_atom_site_U_iso_or_equiv
_atom_site_adp_type
_atom_site_occupancy
_atom_site_symmetry_multiplicity
_atom_site_calc_flag
_atom_site_refinement_flags
_atom_site_disorder_assembly
_atom_site_disorder_group
C1 C -0.1077(4) 0.6038(5) 0.1742(2) 0.0194(8) Uani 1 1 d . . .
C2 C 0.0059(4) 0.5005(5) 0.1348(2) 0.0211(8) Uani 1 1 d . . .
H2 H 0.0142 0.3638 0.1433 0.025 Uiso 1 1 calc R . .
C3 C 0.1088(4) 0.5989(5) 0.08224(19) 0.0194(8) Uani 1 1 d . . .
C4 C 0.0968(4) 0.7988(6) 0.0715(2) 0.0278(9) Uani 1 1 d . . .
H4 H 0.1668 0.8664 0.0363 0.033 Uiso 1 1 calc R . .
C5 C -0.0171(4) 0.8998(6) 0.1120(2) 0.0285(9) Uani 1 1 d . . .
H5 H -0.0254 1.0367 0.1039 0.034 Uiso 1 1 calc R . .
C6 C -0.1190(4) 0.8039(6) 0.1641(2) 0.0287(9) Uani 1 1 d . . .
H6 H -0.1959 0.8743 0.1927 0.034 Uiso 1 1 calc R . .
C7 C -0.2951(4) 0.3461(5) 0.1992(2) 0.0221(9) Uani 1 1 d . . .
C8 C -0.4006(4) 0.2602(5) 0.2646(2) 0.0245(9) Uani 1 1 d . . .
H8A H -0.4995 0.2462 0.2380 0.037 Uiso 1 1 calc R . .
H8B H -0.4072 0.3463 0.3154 0.037 Uiso 1 1 calc R . .
H8C H -0.3640 0.1320 0.2829 0.037 Uiso 1 1 calc R . .
C9 C 0.2919(4) 0.3326(5) 0.0564(2) 0.0229(9) Uani 1 1 d . . .
C10 C 0.4030(4) 0.2557(5) -0.0091(2) 0.0220(9) Uani 1 1 d . . .
H10A H 0.4983 0.2309 0.0202 0.033 Uiso 1 1 calc R . .
H10B H 0.4174 0.3522 -0.0554 0.033 Uiso 1 1 calc R . .
H10C H 0.3654 0.1342 -0.0344 0.033 Uiso 1 1 calc R . .
N1 N -0.2159(3) 0.5036(4) 0.22610(19) 0.0232(8) Uani 1 1 d D . .
N2 N 0.2223(3) 0.5006(4) 0.03481(18) 0.0212(8) Uani 1 1 d D . .
O1 O -0.2828(3) 0.2755(4) 0.12482(14) 0.0236(7) Uani 1 1 d . . .
O2 O 0.2694(3) 0.2437(4) 0.12533(15) 0.0279(7) Uani 1 1 d . . .
H1N H -0.232(5) 0.555(6) 0.2770(17) 0.040(12) Uiso 1 1 d D . .
H2N H 0.245(5) 0.552(7) -0.0167(18) 0.053(14) Uiso 1 1 d D . .

loop_
_atom_site_aniso_label
_atom_site_aniso_U_11
_atom_site_aniso_U_22
_atom_site_aniso_U_33
_atom_site_aniso_U_23
_atom_site_aniso_U_13
_atom_site_aniso_U_12
C1 0.0190(18) 0.026(2) 0.0129(16) -0.0030(14) -0.0016(13) 0.0008(14)
C2 0.0214(19) 0.0241(19) 0.0178(18) 0.0026(14) -0.0022(14) 0.0006(15)
C3 0.0199(18) 0.028(2) 0.0101(15) -0.0011(14) -0.0045(13) 0.0025(14)
C4 0.026(2) 0.034(2) 0.0228(18) 0.0010(16) 0.0017(15) -0.0024(17)
C5 0.035(2) 0.0205(19) 0.0298(19) -0.0008(16) 0.0037(17) 0.0028(17)
C6 0.025(2) 0.037(2) 0.0238(19) -0.0084(17) 0.0020(15) 0.0013(17)
C7 0.0197(19) 0.025(2) 0.0213(18) 0.0029(15) -0.0002(14) 0.0013(15)
C8 0.024(2) 0.030(2) 0.0202(18) 0.0027(15) 0.0026(15) -0.0031(15)
C9 0.0231(19) 0.024(2) 0.0216(18) 0.0018(15) -0.0022(14) -0.0018(15)
C10 0.024(2) 0.022(2) 0.0199(17) 0.0028(14) 0.0018(15) 0.0029(14)
N1 0.0247(17) 0.0261(17) 0.0187(16) -0.0033(12) 0.0046(13) 0.0008(13)
N2 0.0219(16) 0.0245(17) 0.0171(15) 0.0044(12) 0.0012(12) 0.0003(13)
O1 0.0266(15) 0.0286(15) 0.0158(13) -0.0030(10) 0.0029(10) -0.0067(11)
O2 0.0302(16) 0.0304(16) 0.0230(14) 0.0135(11) 0.0053(11) 0.0071(11)

loop_
_atom_type_symbol
_atom_type_description
_atom_type_scat_dispersion_real
_atom_type_scat_dispersion_imag
_atom_type_scat_source
C C 0.0033 0.0016 'International Tables Vol C Tables 4.2.6.8 and 6.1.1.4'
H H 0.0000 0.0000 'International Tables Vol C Tables 4.2.6.8 and 6.1.1.4'
N N 0.0061 0.0033 'International Tables Vol C Tables 4.2.6.8 and 6.1.1.4'
O O 0.0106 0.0060 'International Tables Vol C Tables 4.2.6.8 and 6.1.1.4'

loop_
_geom_angle_atom_site_label_1
_geom_angle_atom_site_label_2
_geom_angle_atom_site_label_3
_geom_angle
_geom_angle_site_symmetry_1
_geom_angle_site_symmetry_3
C2 C1 C6 120.9(3) . .
C2 C1 N1 119.8(3) . .
C6 C1 N1 119.3(3) . .
C1 C2 C3 119.5(3) . .
C1 C2 H2 120.3 . .
C3 C2 H2 120.3 . .
C4 C3 C2 119.7(3) . .
C4 C3 N2 117.7(3) . .
C2 C3 N2 122.6(3) . .
C5 C4 C3 120.0(4) . .
C5 C4 H4 120.0 . .
C3 C4 H4 120.0 . .
C6 C5 C4 120.7(4) . .
C6 C5 H5 119.7 . .
C4 C5 H5 119.7 . .
C5 C6 C1 119.2(3) . .
C5 C6 H6 120.4 . .
C1 C6 H6 120.4 . .
O1 C7 N1 122.7(3) . .
O1 C7 C8 121.1(3) . .
N1 C7 C8 116.2(3) . .
C7 C8 H8A 109.5 . .
C7 C8 H8B 109.5 . .
H8A C8 H8B 109.5 . .
C7 C8 H8C 109.5 . .
H8A C8 H8C 109.5 . .
H8B C8 H8C 109.5 . .
O2 C9 N2 123.6(3) . .
O2 C9 C10 120.2(3) . .
N2 C9 C10 116.2(3) . .
C9 C10 H10A 109.5 . .
C9 C10 H10B 109.5 . .
H10A C10 H10B 109.5 . .
C9 C10 H10C 109.5 . .
H10A C10 H10C 109.5 . .
H10B C10 H10C 109.5 . .
C7 N1 C1 124.7(3) . .
C7 N1 H1N 120(3) . .
C1 N1 H1N 115(3) . .
C9 N2 C3 127.6(3) . .
C9 N2 H2N 117(3) . .
C3 N2 H2N 115(3) . .

loop_
_geom_bond_atom_site_label_1
_geom_bond_atom_site_label_2
_geom_bond_distance
_geom_bond_site_symmetry_2
C1 C2 1.382(5) .
C1 C6 1.385(5) .
C1 N1 1.432(4) .
C2 C3 1.400(5) .
C2 H2 0.9500 .
C3 C4 1.386(5) .
C3 N2 1.422(4) .
C4 C5 1.383(5) .
C4 H4 0.9500 .
C5 C6 1.382(5) .
C5 H5 0.9500 .
C6 H6 0.9500 .
C7 O1 1.244(4) .
C7 N1 1.358(5) .
C7 C8 1.500(5) .
C8 H8A 0.9800 .
C8 H8B 0.9800 .
C8 H8C 0.9800 .
C9 O2 1.237(4) .
C9 N2 1.352(5) .
C9 C10 1.510(5) .
C10 H10A 0.9800 .
C10 H10B 0.9800 .
C10 H10C 0.9800 .
N1 H1N 0.869(19) .
N2 H2N 0.889(19) .

loop_
_geom_hbond_atom_site_label_D
_geom_hbond_atom_site_label_H
_geom_hbond_atom_site_label_A
_geom_hbond_distance_DH
_geom_hbond_distance_HA
_geom_hbond_distance_DA
_geom_hbond_angle_DHA
_geom_hbond_site_symmetry_A
N1 H1N O2 0.869(19) 2.01(2) 2.852(4) 164(4) 2
N2 H2N O1 0.889(19) 2.06(2) 2.940(4) 168(5) 3_565
